data_4082402
loop_
_publ_author_name
'Groom, Laura R.'
'Russell, Adam F.'
'Schwarz, Andrew D.'
'Mountford, Philip'

_publ_section_title
;
 Reactions of a Cyclopentadienyl--Amidinate Titanium Benzimidamido Complex
;
_journal_issue 4
_journal_name_full Organometallics
_journal_page_first 1002
_journal_paper_doi 10.1021/om4011752
_journal_volume 33
_journal_year 2014
_chemical_formula_moiety 'C20 H20 F5 N3 O1'
_chemical_formula_sum 'C20 H20 F5 N3 O'
_chemical_formula_weight 413.39
_chemical_name_systematic
;
Me2NPhC(NC(C6F5)NOtBu)H
;
_space_group_IT_number 15
_symmetry_cell_setting monoclinic
_symmetry_space_group_name_Hall '-C 2yc'
_symmetry_space_group_name_H-M 'C 1 2/c 1'
_atom_sites_solution_hydrogens difmap
_atom_sites_solution_primary direct
_atom_sites_solution_secondary difmap
_cell_angle_alpha 90
_cell_angle_beta 92.337(3)
_cell_angle_gamma 90
_cell_formula_units_Z 8
_cell_length_a 35.1540(4)
_cell_length_b 7.9437(9)
_cell_length_c 14.4166(7)
_cell_measurement_reflns_used 7902
_cell_measurement_temperature 150
_cell_measurement_theta_max 27
_cell_measurement_theta_min 5
_cell_volume 4022.5(5)
_computing_cell_refinement 'DENZO/SCALEPACK (Otwinowski & Minor, 1997)'
_computing_data_collection 'COLLECT (Nonius, 2001).'
_computing_data_reduction 'DENZO/SCALEPACK (Otwinowski & Minor, 1997)'
_computing_molecular_graphics 'CAMERON (Watkin et al., 1996)'
_computing_publication_material 'CRYSTALS (Betteridge et al., 2003)'
_computing_structure_refinement 'CRYSTALS (Betteridge et al., 2003)'
_computing_structure_solution 'SIR92 (Altomare et al., 1994)'
_diffrn_ambient_temperature 150
_diffrn_measured_fraction_theta_full 0.992
_diffrn_measured_fraction_theta_max 0.990
_diffrn_measurement_device Area
_diffrn_measurement_device_type 'Nonius KappaCCD'
_diffrn_measurement_method \w
_diffrn_radiation_monochromator graphite
_diffrn_radiation_type 'Mo K\a'
_diffrn_radiation_wavelength 0.71073
_diffrn_reflns_av_R_equivalents 0.087
_diffrn_reflns_limit_h_max 44
_diffrn_reflns_limit_h_min -44
_diffrn_reflns_limit_k_max 10
_diffrn_reflns_limit_k_min -10
_diffrn_reflns_limit_l_max 18
_diffrn_reflns_limit_l_min -16
_diffrn_reflns_number 13942
_diffrn_reflns_theta_full 26.590
_diffrn_reflns_theta_max 27.132
_diffrn_reflns_theta_min 5.133
_diffrn_standards_number 0
_exptl_absorpt_coefficient_mu 0.118
_exptl_absorpt_correction_T_max 0.99
_exptl_absorpt_correction_T_min 0.99
_exptl_absorpt_correction_type multi-scan
_exptl_absorpt_process_details 'DENZO/SCALEPACK (Otwinowski & Minor, 1997)'
_exptl_crystal_colour yellow
_exptl_crystal_density_diffrn 1.365
_exptl_crystal_density_method 'not measured'
_exptl_crystal_description plate
_exptl_crystal_F_000 1712
_exptl_crystal_size_max 0.100
_exptl_crystal_size_mid 0.100
_exptl_crystal_size_min 0.050
_refine_diff_density_max 0.22
_refine_diff_density_min -0.22
_refine_ls_extinction_method None
_refine_ls_goodness_of_fit_ref 1.0550
_refine_ls_hydrogen_treatment constr
_refine_ls_matrix_type full
_refine_ls_number_parameters 262
_refine_ls_number_reflns 1948
_refine_ls_number_restraints 95
_refine_ls_R_factor_all 0.1511
_refine_ls_R_factor_gt 0.0614
_refine_ls_shift/su_max 0.0003304
_refine_ls_shift/su_mean 0.0000178
_refine_ls_structure_factor_coef F
_refine_ls_weighting_details
;
 Method, part 1, Chebychev polynomial, (Watkin, 1994, Prince, 1982) 
 [weight] = 1.0/[A~0~*T~0~(x)+A~1~*T~1~(x) ... +A~n-1~]*T~n-1~(x)] 
 where A~i~ are the Chebychev coefficients listed below and x= Fcalc/Fmax 
 Method = Robust Weighting (Prince, 1982) 
 W = [weight] * [1-(deltaF/6*sigmaF)^2^]^2^ 
 A~i~ are: 
 -0.223 -0.736 -0.491 -0.264 
;
_refine_ls_weighting_scheme calc
_refine_ls_wR_factor_all 0.0952
_refine_ls_wR_factor_gt 0.0425
_refine_ls_wR_factor_ref 0.0425
_reflns_limit_h_max 44
_reflns_limit_h_min -44
_reflns_limit_k_max 10
_reflns_limit_k_min 0
_reflns_limit_l_max 18
_reflns_limit_l_min 0
_reflns_number_gt 1948
_reflns_number_total 4411
_reflns_threshold_expression I>2.0\s(I)
_oxford_diffrn_Wilson_B_factor 3.64
_oxford_diffrn_Wilson_scale 159.83
_oxford_refine_ls_r_factor_ref 0.0614
_oxford_refine_ls_scale 0.0975(3)
_oxford_reflns_number_all 4411
_oxford_reflns_threshold_expression_ref I>2.0\s(I)
_cod_data_source_file om4011752_si_002.cif
_cod_data_source_block compound_14e
_cod_original_sg_symbol_H-M 'C 1 2/c 1 '
_cod_original_formula_sum 'C20 H20 F5 N3 O1'
_cod_database_code 4082402

loop_
_symmetry_equiv_pos_as_xyz
x,y,z
-x,-y,-z
x+1/2,y+1/2,z
-x+1/2,-y+1/2,-z
-x,y,-z+1/2
x,-y,z+1/2
-x+1/2,y+1/2,-z+1/2
x+1/2,-y+1/2,z+1/2

loop_
_atom_site_label
_atom_site_type_symbol
_atom_site_fract_x
_atom_site_fract_y
_atom_site_fract_z
_atom_site_U_iso_or_equiv
_atom_site_occupancy
_atom_site_adp_type
_atom_site_refinement_flags_posn
_atom_site_refinement_flags_adp
F1 F 0.43192(8) 0.9125(4) 0.40747(19) 0.0785 1.0000 Uani D U
F2 F 0.50058(8) 0.7956(5) 0.3597(2) 0.1038 1.0000 Uani D U
F3 F 0.51568(9) 0.4612(5) 0.3700(2) 0.1094 1.0000 Uani D U
F4 F 0.46238(10) 0.2447(4) 0.4295(2) 0.1028 1.0000 Uani D U
F5 F 0.39291(9) 0.3619(3) 0.4722(2) 0.0823 1.0000 Uani D U
C1 C 0.40566(13) 0.8990(6) 0.6714(3) 0.0591 1.0000 Uani . U
C2 C 0.40035(16) 1.0749(7) 0.6349(4) 0.0863 1.0000 Uani . U
C3 C 0.37748(16) 0.8471(9) 0.7399(3) 0.0971 1.0000 Uani . U
C4 C 0.44614(14) 0.8760(7) 0.7096(3) 0.0760 1.0000 Uani . U
C5 C 0.37285(11) 0.7069(5) 0.4656(2) 0.0492 1.0000 Uani . .
C6 C 0.41002(11) 0.6391(5) 0.4389(2) 0.0471 1.0000 Uani D U
C7 C 0.43856(12) 0.7447(6) 0.4111(3) 0.0580 1.0000 Uani D U
C8 C 0.47382(13) 0.6873(7) 0.3871(3) 0.0695 1.0000 Uani D U
C9 C 0.48116(13) 0.5183(7) 0.3921(3) 0.0721 1.0000 Uani D U
C10 C 0.45414(14) 0.4090(6) 0.4221(3) 0.0723 1.0000 Uani D U
C11 C 0.41899(12) 0.4711(5) 0.4445(3) 0.0557 1.0000 Uani D U
C12 C 0.34303(11) 0.6333(5) 0.3263(3) 0.0501 1.0000 Uani . .
C13 C 0.31202(11) 0.6223(5) 0.2578(2) 0.0469 1.0000 Uani . .
C14 C 0.31768(11) 0.5409(5) 0.1737(3) 0.0507 1.0000 Uani . .
C15 C 0.28907(11) 0.5256(5) 0.1064(3) 0.0506 1.0000 Uani . .
C16 C 0.25282(11) 0.5939(5) 0.1202(3) 0.0474 1.0000 Uani . .
C17 C 0.24747(11) 0.6772(5) 0.2059(3) 0.0497 1.0000 Uani . .
C18 C 0.27632(11) 0.6890(5) 0.2714(3) 0.0488 1.0000 Uani . .
C19 C 0.22861(13) 0.4922(6) -0.0321(3) 0.0618 1.0000 Uani . .
C20 C 0.18606(12) 0.6469(7) 0.0696(4) 0.0774 1.0000 Uani . .
N1 N 0.36935(10) 0.7854(5) 0.5431(2) 0.0572 1.0000 Uani . .
O1 O 0.40455(8) 0.7811(4) 0.59327(18) 0.0586 1.0000 Uani . .
N2 N 0.34037(9) 0.6986(4) 0.4070(2) 0.0521 1.0000 Uani . .
N3 N 0.22405(9) 0.5831(5) 0.0533(2) 0.0577 1.0000 Uani . .
H23 H 0.4165 1.0884 0.5814 0.1292 1.0000 Uiso R .
H22 H 0.4071 1.1539 0.6838 0.1290 1.0000 Uiso R .
H21 H 0.3740 1.0901 0.6158 0.1290 1.0000 Uiso R .
H31 H 0.3826 0.7307 0.7552 0.1582 1.0000 Uiso R .
H32 H 0.3806 0.9169 0.7943 0.1582 1.0000 Uiso R .
H33 H 0.3524 0.8592 0.7100 0.1579 1.0000 Uiso R .
H43 H 0.4482 0.7639 0.7359 0.1146 1.0000 Uiso R .
H42 H 0.4522 0.9595 0.7579 0.1142 1.0000 Uiso R .
H41 H 0.4637 0.8876 0.6599 0.1142 1.0000 Uiso R .
H121 H 0.3671 0.5868 0.3095 0.0615 1.0000 Uiso R .
H141 H 0.3419 0.4939 0.1625 0.0584 1.0000 Uiso R .
H151 H 0.2942 0.4682 0.0494 0.0605 1.0000 Uiso R .
H171 H 0.2233 0.7225 0.2190 0.0611 1.0000 Uiso R .
H181 H 0.2715 0.7443 0.3286 0.0593 1.0000 Uiso R .
H191 H 0.2092 0.5264 -0.0770 0.0936 1.0000 Uiso R .
H192 H 0.2534 0.5141 -0.0556 0.0932 1.0000 Uiso R .
H193 H 0.2261 0.3751 -0.0162 0.0936 1.0000 Uiso R .
H203 H 0.1713 0.6372 0.0123 0.1141 1.0000 Uiso R .
H202 H 0.1882 0.7641 0.0880 0.1143 1.0000 Uiso R .
H201 H 0.1748 0.5805 0.1172 0.1145 1.0000 Uiso R .

loop_
_atom_site_aniso_label
_atom_site_aniso_U_11
_atom_site_aniso_U_22
_atom_site_aniso_U_33
_atom_site_aniso_U_23
_atom_site_aniso_U_13
_atom_site_aniso_U_12
F1 0.0904(19) 0.0634(18) 0.0822(19) 0.0201(15) 0.0098(15) -0.0079(15)
F2 0.0753(18) 0.139(3) 0.099(2) 0.021(2) 0.0208(17) -0.017(2)
F3 0.0786(19) 0.159(3) 0.090(2) -0.035(2) -0.0064(17) 0.040(2)
F4 0.129(3) 0.068(2) 0.109(2) -0.0204(18) -0.033(2) 0.0342(19)
F5 0.0950(19) 0.0591(16) 0.0915(19) 0.0090(16) -0.0115(16) -0.0149(16)
C1 0.069(3) 0.071(3) 0.038(2) -0.011(2) 0.0025(19) -0.001(2)
C2 0.092(4) 0.076(4) 0.088(4) -0.009(3) -0.023(3) 0.004(3)
C3 0.099(4) 0.143(5) 0.051(3) -0.025(3) 0.018(3) -0.042(4)
C4 0.080(3) 0.094(4) 0.053(3) -0.020(3) -0.013(2) 0.006(3)
C5 0.055(3) 0.057(3) 0.035(2) 0.0017(19) 0.0030(18) -0.005(2)
C6 0.057(2) 0.055(2) 0.0295(17) -0.0018(18) -0.0056(17) -0.002(2)
C7 0.068(3) 0.064(3) 0.042(2) 0.009(2) 0.0005(19) 0.002(2)
C8 0.060(3) 0.099(4) 0.049(2) 0.004(3) 0.004(2) -0.006(3)
C9 0.062(3) 0.101(4) 0.052(2) -0.013(3) -0.007(2) 0.021(3)
C10 0.094(3) 0.062(3) 0.058(3) -0.014(2) -0.024(2) 0.017(3)
C11 0.065(3) 0.058(3) 0.043(2) -0.003(2) -0.0111(19) -0.004(2)
C12 0.051(2) 0.055(3) 0.044(2) 0.000(2) -0.0020(18) 0.003(2)
C13 0.054(2) 0.051(3) 0.0348(19) -0.0006(18) 0.0000(17) -0.004(2)
C14 0.049(2) 0.058(3) 0.044(2) -0.003(2) 0.0027(18) 0.006(2)
C15 0.053(2) 0.058(3) 0.040(2) -0.0066(19) 0.0036(19) -0.001(2)
C16 0.053(2) 0.050(2) 0.0389(19) -0.0008(18) -0.0002(17) -0.007(2)
C17 0.049(2) 0.056(3) 0.043(2) -0.003(2) 0.0042(18) 0.002(2)
C18 0.059(3) 0.054(3) 0.0340(19) -0.0021(18) 0.0032(18) 0.001(2)
C19 0.064(3) 0.075(3) 0.045(2) -0.010(2) -0.0076(19) -0.005(2)
C20 0.055(3) 0.107(4) 0.070(3) -0.016(3) -0.004(2) -0.002(3)
N1 0.060(2) 0.074(3) 0.0372(18) -0.0024(18) -0.0026(16) 0.0008(19)
O1 0.0640(18) 0.073(2) 0.0380(14) -0.0106(14) -0.0065(13) 0.0059(15)
N2 0.057(2) 0.061(2) 0.0380(17) -0.0028(16) -0.0019(15) -0.0016(17)
N3 0.051(2) 0.080(3) 0.0427(18) -0.0130(18) -0.0013(16) 0.001(2)

loop_
_atom_type_symbol
_atom_type_scat_dispersion_real
_atom_type_scat_dispersion_imag
_atom_type_scat_Cromer_Mann_a1
_atom_type_scat_Cromer_Mann_b1
_atom_type_scat_Cromer_Mann_a2
_atom_type_scat_Cromer_Mann_b2
_atom_type_scat_Cromer_Mann_a3
_atom_type_scat_Cromer_Mann_b3
_atom_type_scat_Cromer_Mann_a4
_atom_type_scat_Cromer_Mann_b4
_atom_type_scat_Cromer_Mann_c
_atom_type_scat_source
C 0.0033 0.0016 2.3100 20.8439 1.0200 10.2075 1.5886 0.5687 0.8650 51.6512 0.2156 'International Tables Vol C 4.2.6.8 and 6.1.1.4'
H 0.0000 0.0000 0.4930 10.5109 0.3229 26.1257 0.1402 3.1424 0.0408 57.7998 0.0030 'International Tables Vol C 4.2.6.8 and 6.1.1.4'
N 0.0061 0.0033 12.2126 0.0057 3.1322 9.8933 2.0125 28.9975 1.1663 0.5826 -11.5290 'International Tables Vol C 4.2.6.8 and 6.1.1.4'
F 0.0171 0.0103 3.5392 10.2825 2.6412 4.2944 1.5170 0.2615 1.0243 26.1476 0.2776 'International Tables Vol C 4.2.6.8 and 6.1.1.4'
O 0.0106 0.0060 3.0485 13.2771 2.2868 5.7011 1.5463 0.3239 0.8670 32.9089 0.2508 'International Tables Vol C 4.2.6.8 and 6.1.1.4'

loop_
_geom_angle_atom_site_label_1
_geom_angle_atom_site_label_2
_geom_angle_atom_site_label_3
_geom_angle
_geom_angle_publ_flag
C2 C1 C3 114.5(5) yes
C2 C1 C4 110.0(4) yes
C3 C1 C4 111.5(4) yes
C2 C1 O1 109.1(4) yes
C3 C1 O1 109.6(4) yes
C4 C1 O1 101.4(3) yes
C1 C2 H23 108.0 no
C1 C2 H22 109.0 no
H23 C2 H22 111.7 no
C1 C2 H21 108.7 no
H23 C2 H21 109.9 no
H22 C2 H21 109.4 no
C1 C3 H31 107.1 no
C1 C3 H32 108.9 no
H31 C3 H32 110.5 no
C1 C3 H33 107.2 no
H31 C3 H33 110.7 no
H32 C3 H33 112.1 no
C1 C4 H43 107.9 no
C1 C4 H42 110.5 no
H43 C4 H42 109.5 no
C1 C4 H41 109.5 no
H43 C4 H41 109.7 no
H42 C4 H41 109.6 no
C6 C5 N1 121.2(3) yes
C6 C5 N2 122.4(3) yes
N1 C5 N2 116.3(4) yes
C5 C6 C7 121.0(4) yes
C5 C6 C11 122.8(4) yes
C7 C6 C11 116.1(4) yes
F1 C7 C6 118.9(4) yes
F1 C7 C8 118.1(4) yes
C6 C7 C8 123.0(4) yes
F2 C8 C7 120.6(5) yes
F2 C8 C9 120.6(4) yes
C7 C8 C9 118.8(4) yes
F3 C9 C8 119.2(5) yes
F3 C9 C10 120.3(5) yes
C8 C9 C10 120.4(4) yes
F4 C10 C9 119.4(5) yes
F4 C10 C11 121.5(5) yes
C9 C10 C11 119.0(4) yes
C10 C11 F5 118.0(4) yes
C10 C11 C6 122.7(4) yes
F5 C11 C6 119.4(4) yes
C13 C12 N2 124.4(4) yes
C13 C12 H121 116.9 no
N2 C12 H121 118.7 no
C12 C13 C14 119.5(4) yes
C12 C13 C18 123.0(3) yes
C14 C13 C18 117.6(3) yes
C13 C14 C15 121.9(4) yes
C13 C14 H141 119.3 no
C15 C14 H141 118.8 no
C14 C15 C16 120.5(4) yes
C14 C15 H151 119.3 no
C16 C15 H151 120.3 no
C15 C16 C17 117.1(4) yes
C15 C16 N3 121.5(4) yes
C17 C16 N3 121.4(4) yes
C16 C17 C18 121.0(4) yes
C16 C17 H171 120.1 no
C18 C17 H171 118.9 no
C13 C18 C17 122.0(4) yes
C13 C18 H181 119.4 no
C17 C18 H181 118.6 no
N3 C19 H191 109.5 no
N3 C19 H192 110.1 no
H191 C19 H192 109.8 no
N3 C19 H193 105.4 no
H191 C19 H193 111.4 no
H192 C19 H193 110.6 no
N3 C20 H203 107.5 no
N3 C20 H202 108.6 no
H203 C20 H202 110.1 no
N3 C20 H201 109.3 no
H203 C20 H201 110.1 no
H202 C20 H201 111.1 no
C5 N1 O1 108.7(3) yes
C1 O1 N1 112.0(3) yes
C5 N2 C12 118.8(3) yes
C20 N3 C19 116.5(3) yes
C20 N3 C16 121.3(3) yes
C19 N3 C16 121.8(3) yes

loop_
_geom_bond_atom_site_label_1
_geom_bond_atom_site_label_2
_geom_bond_distance
_geom_bond_publ_flag
F1 C7 1.354(5) yes
F2 C8 1.346(5) yes
F3 C9 1.346(5) yes
F4 C10 1.340(5) yes
F5 C11 1.335(5) yes
C1 C2 1.502(7) yes
C1 C3 1.486(6) yes
C1 C4 1.516(6) yes
C1 O1 1.464(5) yes
C2 H23 0.982 no
C2 H22 0.965 no
C2 H21 0.963 no
C3 H31 0.967 no
C3 H32 0.963 no
C3 H33 0.970 no
C4 H43 0.969 no
C4 H42 0.979 no
C4 H41 0.969 no
C5 C6 1.479(5) yes
C5 N1 1.290(5) yes
C5 N2 1.394(5) yes
C6 C7 1.380(5) yes
C6 C11 1.373(5) yes
C7 C8 1.378(6) yes
C8 C9 1.368(6) yes
C9 C10 1.370(6) yes
C10 C11 1.381(6) yes
C12 C13 1.443(5) yes
C12 N2 1.281(5) yes
C12 H121 0.963 no
C13 C14 1.396(5) yes
C13 C18 1.384(5) yes
C14 C15 1.374(5) yes
C14 H141 0.950 no
C15 C16 1.407(5) yes
C15 H151 0.962 no
C16 C17 1.421(5) yes
C16 N3 1.371(5) yes
C17 C18 1.361(5) yes
C17 H171 0.950 no
C18 H181 0.955 no
C19 N3 1.442(5) yes
C19 H191 0.960 no
C19 H192 0.964 no
C19 H193 0.963 no
C20 N3 1.456(5) yes
C20 H203 0.962 no
C20 H202 0.970 no
C20 H201 0.963 no
N1 O1 1.408(4) yes
